data_2238820
loop_
_publ_author_name
'Ko, Nakeun'
'Kim, Jaheon'

_publ_section_title
;
 Poly[bis(ethanol)(\m~4~-2,3,5,6-tetrafluorobenzene-1,4-dicarboxylato)cadmium]
;
_journal_coeditor_code XU5740
_journal_issue 11
_journal_name_full 'Acta Crystallographica Section E'
_journal_page_first m577
_journal_page_last m578
_journal_paper_doi 10.1107/S1600536813026287
_journal_volume 69
_journal_year 2013
_chemical_formula_iupac '[Cd (C8 F4 O4) (C2 H6 O1)2]'
_chemical_formula_moiety 'C12 H12 Cd F4 O6'
_chemical_formula_sum 'C12 H12 Cd F4 O6'
_chemical_formula_weight 440.61
_chemical_name_systematic
;
Poly[bis(ethanol)(\m~4~-2,3,5,6-tetrafluorobenzene-1,4-dicarboxylato)cadmium]
;
_space_group_IT_number 2
_symmetry_cell_setting triclinic
_symmetry_space_group_name_Hall '-P 1'
_symmetry_space_group_name_H-M 'P -1'
_cell_angle_alpha 108.0910(10)
_cell_angle_beta 100.6370(10)
_cell_angle_gamma 102.2750(10)
_cell_formula_units_Z 1
_cell_length_a 4.8367(3)
_cell_length_b 9.0903(6)
_cell_length_c 9.4078(6)
_cell_measurement_reflns_used 2269
_cell_measurement_temperature 173(2)
_cell_measurement_theta_max 28.209
_cell_measurement_theta_min 2.365
_cell_volume 369.95(4)
_computing_cell_refinement 'SAINT (Bruker, 2007)'
_computing_data_collection 'SMART (Bruker, 2007)'
_computing_data_reduction 'SAINT (Bruker, 2007)'
_computing_molecular_graphics 'SHELXTL (Sheldrick, 2008)'
_computing_publication_material 'publCIF (Westrip, 2010)'
_computing_structure_refinement 'SHELXTL (Sheldrick, 2008)'
_computing_structure_solution 'SHELXTL (Sheldrick, 2008)'
_diffrn_ambient_temperature 173(2)
_diffrn_measured_fraction_theta_full 0.987
_diffrn_measured_fraction_theta_max 0.969
_diffrn_measurement_device_type 'Bruker SMART APEX CCD'
_diffrn_measurement_method 'phi and omega scans'
_diffrn_radiation_monochromator graphite
_diffrn_radiation_source 'fine-focus sealed tube'
_diffrn_radiation_type MoK\a
_diffrn_radiation_wavelength 0.71073
_diffrn_reflns_av_R_equivalents 0.0139
_diffrn_reflns_av_sigmaI/netI 0.0239
_diffrn_reflns_limit_h_max 6
_diffrn_reflns_limit_h_min -5
_diffrn_reflns_limit_k_max 11
_diffrn_reflns_limit_k_min -11
_diffrn_reflns_limit_l_max 8
_diffrn_reflns_limit_l_min -12
_diffrn_reflns_number 2308
_diffrn_reflns_theta_full 25.242
_diffrn_reflns_theta_max 27.085
_diffrn_reflns_theta_min 2.365
_exptl_absorpt_coefficient_mu 1.548
_exptl_absorpt_correction_T_max 0.913
_exptl_absorpt_correction_T_min 0.613
_exptl_absorpt_correction_type multi-scan
_exptl_absorpt_process_details '(SADABS; Bruker, 2001)'
_exptl_crystal_colour colorless
_exptl_crystal_density_diffrn 1.978
_exptl_crystal_description plate
_exptl_crystal_F_000 216
_exptl_crystal_size_max 0.35
_exptl_crystal_size_mid 0.20
_exptl_crystal_size_min 0.06
_refine_diff_density_max 0.397
_refine_diff_density_min -0.543
_refine_ls_extinction_method none
_refine_ls_goodness_of_fit_all 1.107
_refine_ls_goodness_of_fit_ref 1.102
_refine_ls_hydrogen_treatment mixed
_refine_ls_matrix_type full
_refine_ls_number_parameters 131
_refine_ls_number_reflns 1576
_refine_ls_number_restraints 6
_refine_ls_restrained_S_all 1.107
_refine_ls_R_factor_all 0.0206
_refine_ls_R_factor_gt 0.0204
_refine_ls_shift/su_max 0.000
_refine_ls_shift/su_mean 0.000
_refine_ls_structure_factor_coef Fsqd
_refine_ls_weighting_details 'w=1/[\s^2^(Fo^2^)+(0.0317P)^2^+0.1686P] where P=(Fo^2^+2Fc^2^)/3'
_refine_ls_weighting_scheme calc
_refine_ls_wR_factor_gt 0.0542
_refine_ls_wR_factor_ref 0.0543
_reflns_number_gt 1569
_reflns_number_total 1576
_reflns_threshold_expression I>2\s(I)
_cod_data_source_file xu5740.cif
_cod_data_source_block I
_cod_database_code 2238820

loop_
_symmetry_equiv_pos_as_xyz
'x, y, z'
'-x, -y, -z'

loop_
_atom_site_type_symbol
_atom_site_label
_atom_site_fract_x
_atom_site_fract_y
_atom_site_fract_z
_atom_site_U_iso_or_equiv
_atom_site_adp_type
_atom_site_calc_flag
_atom_site_occupancy
_atom_site_symmetry_multiplicity
_atom_site_disorder_assembly
_atom_site_disorder_group
Cd Cd1 1.0000 0.5000 1.0000 0.02063(9) Uani d 1 2 A .
F F1 0.1389(4) 0.24768(17) 1.27515(16) 0.0358(3) Uani d 1 1 . .
F F2 0.2660(3) 0.01945(17) 0.77434(17) 0.0349(3) Uani d 1 1 . .
O O1 0.6687(3) 0.28942(19) 1.0084(2) 0.0271(3) Uani d 1 1 . .
O O2 0.3899(3) 0.43185(17) 1.12102(18) 0.0227(3) Uani d 1 1 . .
C C1 0.4446(4) 0.3017(2) 1.0543(2) 0.0205(4) Uani d 1 1 . .
C C2 0.2191(4) 0.1450(2) 1.0267(2) 0.0194(4) Uani d 1 1 . .
C C3 0.0738(5) 0.1268(3) 1.1375(2) 0.0226(4) Uani d 1 1 . .
C C4 0.1397(5) 0.0137(3) 0.8888(3) 0.0219(4) Uani d 1 1 . .
O O3 1.0823(4) 0.3384(2) 0.7802(2) 0.0327(4) Uani d 1 1 . .
H H3OA 1.249(5) 0.393(5) 0.781(5) 0.039 Uiso d 0.567(10) 1 . .
H H3OB 1.137(15) 0.267(5) 0.809(5) 0.039 Uiso d 0.433(10) 1 . .
C C5 0.8671(16) 0.2366(7) 0.6350(7) 0.055(2) Uani d 0.567(10) 1 A 1
H H5A 0.6914 0.1769 0.6553 0.065 Uiso calc 0.567(10) 1 A 1
H H5B 0.9502 0.1568 0.5726 0.065 Uiso calc 0.567(10) 1 A 1
C C6 0.783(2) 0.3392(10) 0.5484(8) 0.094(4) Uani d 0.567(10) 1 A 1
H H6A 0.6335 0.2711 0.4509 0.141 Uiso calc 0.567(10) 1 A 1
H H6B 0.9566 0.3951 0.5257 0.141 Uiso calc 0.567(10) 1 A 1
H H6C 0.7039 0.4190 0.6115 0.141 Uiso calc 0.567(10) 1 A 1
C C5A 0.9372(18) 0.3012(15) 0.6188(7) 0.064(3) Uani d 0.433(10) 1 A 2
H H5AA 0.9215 0.4015 0.6017 0.076 Uiso calc 0.433(10) 1 A 2
H H5AB 1.0524 0.2508 0.5514 0.076 Uiso calc 0.433(10) 1 A 2
C C6A 0.6405(16) 0.1883(14) 0.5801(9) 0.077(4) Uani d 0.433(10) 1 A 2
H H6AA 0.5410 0.1599 0.4705 0.116 Uiso calc 0.433(10) 1 A 2
H H6AB 0.5261 0.2403 0.6452 0.116 Uiso calc 0.433(10) 1 A 2
H H6AC 0.6579 0.0902 0.5990 0.116 Uiso calc 0.433(10) 1 A 2

loop_
_atom_site_aniso_label
_atom_site_aniso_U_11
_atom_site_aniso_U_22
_atom_site_aniso_U_33
_atom_site_aniso_U_12
_atom_site_aniso_U_13
_atom_site_aniso_U_23
Cd1 0.01309(12) 0.01499(12) 0.03701(14) 0.00397(8) 0.01226(8) 0.01066(9)
F1 0.0477(9) 0.0235(7) 0.0292(7) -0.0016(6) 0.0166(6) 0.0042(6)
F2 0.0434(8) 0.0268(7) 0.0387(7) 0.0039(6) 0.0284(6) 0.0117(6)
O1 0.0160(7) 0.0204(8) 0.0512(10) 0.0062(6) 0.0155(7) 0.0174(7)
O2 0.0184(7) 0.0165(7) 0.0331(8) 0.0035(6) 0.0083(6) 0.0094(6)
C1 0.0137(9) 0.0186(10) 0.0310(10) 0.0029(7) 0.0061(7) 0.0127(8)
C2 0.0128(8) 0.0175(9) 0.0320(10) 0.0050(7) 0.0081(7) 0.0131(8)
C3 0.0214(10) 0.0188(10) 0.0273(10) 0.0045(8) 0.0079(8) 0.0079(8)
C4 0.0196(10) 0.0219(10) 0.0302(10) 0.0063(8) 0.0140(8) 0.0132(8)
O3 0.0258(8) 0.0301(9) 0.0332(9) 0.0046(7) 0.0055(7) 0.0032(7)
C5 0.051(5) 0.033(3) 0.049(3) -0.001(3) -0.009(3) -0.005(3)
C6 0.109(7) 0.128(8) 0.040(4) 0.079(7) 0.002(4) 0.004(4)
C5A 0.053(5) 0.072(7) 0.033(4) -0.028(5) -0.004(3) 0.015(4)
C6A 0.033(4) 0.124(9) 0.036(4) -0.017(5) 0.000(3) 0.009(4)

loop_
_atom_type_symbol
_atom_type_description
_atom_type_scat_dispersion_real
_atom_type_scat_dispersion_imag
_atom_type_scat_source
C C 0.0033 0.0016 'International Tables Vol C Tables 4.2.6.8 and 6.1.1.4'
H H 0.0000 0.0000 'International Tables Vol C Tables 4.2.6.8 and 6.1.1.4'
O O 0.0106 0.0060 'International Tables Vol C Tables 4.2.6.8 and 6.1.1.4'
F F 0.0171 0.0103 'International Tables Vol C Tables 4.2.6.8 and 6.1.1.4'
Cd Cd -0.8075 1.2024 'International Tables Vol C Tables 4.2.6.8 and 6.1.1.4'

loop_
_geom_angle_atom_site_label_1
_geom_angle_atom_site_label_2
_geom_angle_atom_site_label_3
_geom_angle_site_symmetry_1
_geom_angle_site_symmetry_3
_geom_angle
O1 Cd1 O1 2_767 . 180.0
O1 Cd1 O3 2_767 2_767 91.52(7)
O1 Cd1 O3 . 2_767 88.48(6)
O1 Cd1 O3 2_767 . 88.48(6)
O1 Cd1 O3 . . 91.52(7)
O3 Cd1 O3 2_767 . 180.0
O1 Cd1 O2 2_767 1_655 87.93(6)
O1 Cd1 O2 . 1_655 92.07(6)
O3 Cd1 O2 2_767 1_655 97.63(6)
O3 Cd1 O2 . 1_655 82.37(6)
O1 Cd1 O2 2_767 2_667 92.07(5)
O1 Cd1 O2 . 2_667 87.93(6)
O3 Cd1 O2 2_767 2_667 82.37(6)
O3 Cd1 O2 . 2_667 97.63(6)
O2 Cd1 O2 1_655 2_667 180.0
C1 O1 Cd1 . . 123.39(14)
C1 O2 Cd1 . 1_455 120.48(13)
O1 C1 O2 . . 126.19(19)
O1 C1 C2 . . 116.46(19)
O2 C1 C2 . . 117.36(18)
C4 C2 C3 . . 116.23(19)
C4 C2 C1 . . 122.13(19)
C3 C2 C1 . . 121.62(19)
F1 C3 C4 . 2_557 117.7(2)
F1 C3 C2 . . 120.24(19)
C4 C3 C2 2_557 . 122.0(2)
F2 C4 C3 . 2_557 117.5(2)
F2 C4 C2 . . 120.81(19)
C3 C4 C2 2_557 . 121.7(2)
C5 O3 Cd1 . . 127.3(4)
C5A O3 Cd1 . . 129.2(6)
C5 O3 H3OA . . 120(3)
C5A O3 H3OA . . 97(3)
Cd1 O3 H3OA . . 103(3)
C5 O3 H3OB . . 100(4)
C5A O3 H3OB . . 120(3)
Cd1 O3 H3OB . . 103(3)
H3OA O3 H3OB . . 98(6)
O3 C5 C6 . . 109.1(5)
O3 C5 H5A . . 109.9
C6 C5 H5A . . 109.9
O3 C5 H5B . . 109.9
C6 C5 H5B . . 109.9
H5A C5 H5B . . 108.3
C5 C6 H6A . . 109.5
C5 C6 H6B . . 109.5
H6A C6 H6B . . 109.5
C5 C6 H6C . . 109.5
H6A C6 H6C . . 109.5
H6B C6 H6C . . 109.5
C6A C5A O3 . . 108.5(5)
C6A C5A H5AA . . 110.0
O3 C5A H5AA . . 110.0
C6A C5A H5AB . . 110.0
O3 C5A H5AB . . 110.0
H5AA C5A H5AB . . 108.4
C5A C6A H6AA . . 109.5
C5A C6A H6AB . . 109.5
H6AA C6A H6AB . . 109.5
C5A C6A H6AC . . 109.5
H6AA C6A H6AC . . 109.5
H6AB C6A H6AC . . 109.5

loop_
_geom_bond_atom_site_label_1
_geom_bond_atom_site_label_2
_geom_bond_site_symmetry_2
_geom_bond_distance
_geom_bond_publ_flag
Cd1 O1 2_767 2.2526(15) ?
Cd1 O1 . 2.2526(15) y
Cd1 O2 1_655 2.3194(15) y
Cd1 O2 2_667 2.3194(15) ?
Cd1 O3 2_767 2.2929(18) ?
Cd1 O3 . 2.2929(18) y
F1 C3 . 1.343(3) ?
F2 C4 . 1.342(2) ?
O1 C1 . 1.252(3) ?
O2 C1 . 1.264(3) ?
O2 Cd1 1_455 2.3194(15) ?
C1 C2 . 1.513(3) ?
C2 C4 . 1.384(3) ?
C2 C3 . 1.391(3) ?
C3 C4 2_557 1.382(3) ?
C4 C3 2_557 1.382(3) ?
O3 C5 . 1.444(4) ?
O3 C5A . 1.449(5) ?
O3 H3OA . 0.850(5) ?
O3 H3OB . 0.849(5) ?
C5 C6 . 1.487(5) ?
C5 H5A . 0.9900 ?
C5 H5B . 0.9900 ?
C6 H6A . 0.9800 ?
C6 H6B . 0.9800 ?
C6 H6C . 0.9800 ?
C5A C6A . 1.481(5) ?
C5A H5AA . 0.9900 ?
C5A H5AB . 0.9900 ?
C6A H6AA . 0.9800 ?
C6A H6AB . 0.9800 ?
C6A H6AC . 0.9800 ?

loop_
_geom_hbond_atom_site_label_D
_geom_hbond_atom_site_label_H
_geom_hbond_atom_site_label_A
_geom_hbond_site_symmetry_A
_geom_hbond_distance_DH
_geom_hbond_distance_HA
_geom_hbond_distance_DA
_geom_hbond_angle_DHA
O3 H3OA O2 2_767 0.850(5) 1.94(2) 2.719(2) 152(4)
O3 H3OB F2 1_655 0.849(5) 2.402(18) 3.196(2) 156(4)

loop_
_geom_torsion_atom_site_label_1
_geom_torsion_atom_site_label_2
_geom_torsion_atom_site_label_3
_geom_torsion_atom_site_label_4
_geom_torsion_site_symmetry_1
_geom_torsion_site_symmetry_4
_geom_torsion
Cd1 O1 C1 O2 . . -10.2(3)
Cd1 O1 C1 C2 . . 169.78(13)
Cd1 O2 C1 O1 1_455 . 113.9(2)
Cd1 O2 C1 C2 1_455 . -66.1(2)
O1 C1 C2 C4 . . -41.9(3)
O2 C1 C2 C4 . . 138.0(2)
O1 C1 C2 C3 . . 139.9(2)
O2 C1 C2 C3 . . -40.1(3)
C4 C2 C3 F1 . . 179.42(19)
C1 C2 C3 F1 . . -2.3(3)
C4 C2 C3 C4 . 2_557 -0.6(3)
C1 C2 C3 C4 . 2_557 177.71(19)
C3 C2 C4 F2 . . 179.70(19)
C1 C2 C4 F2 . . 1.4(3)
C3 C2 C4 C3 . 2_557 0.6(3)
C1 C2 C4 C3 . 2_557 -177.70(19)
C5A O3 C5 C6 . . -28.4(13)
Cd1 O3 C5 C6 . . 76.5(7)
C5 O3 C5A C6A . . 23.6(10)
Cd1 O3 C5A C6A . . -73.7(11)
